data_2206948
loop_
_publ_author_name
'Crundwell, Guy'
'Stacy, Vanessa'

_publ_section_title
;
 2-(2-Thienyl)quinoxaline
;
_journal_coeditor_code FL6184
_journal_issue 10
_journal_name_full 'Acta Crystallographica Section E'
_journal_page_first o3159
_journal_page_last o3160
_journal_paper_doi 10.1107/S1600536805027522
_journal_volume 61
_journal_year 2005
_chemical_formula_iupac 'C12 H8 N2 S1'
_chemical_formula_moiety 'C12 H8 N2 S1'
_chemical_formula_sum 'C12 H8 N2 S'
_chemical_formula_weight 212.27
_chemical_melting_point 383
_chemical_name_common
;
2-(2-thienyl)quinoxaline
;
_chemical_name_systematic
;
2-(2-thienyl)quinoxaline
;
_space_group_IT_number 14
_symmetry_cell_setting monoclinic
_symmetry_space_group_name_Hall '-P 2ybc'
_symmetry_space_group_name_H-M 'P 1 21/c 1'
_atom_sites_solution_hydrogens geom
_atom_sites_solution_primary direct
_audit_creation_method CRYSTALS_ver_12.24
_cell_angle_alpha 90
_cell_angle_beta 101.77(2)
_cell_angle_gamma 90
_cell_formula_units_Z 4
_cell_length_a 5.5062(13)
_cell_length_b 16.119(3)
_cell_length_c 11.939(3)
_cell_measurement_reflns_used 1179
_cell_measurement_temperature 293
_cell_measurement_theta_max 29.6832
_cell_measurement_theta_min 3.7847
_cell_volume 1037.4(4)
_computing_cell_refinement
;
CrysAlis RED (Oxford Diffraction, 2005)
;
_computing_data_collection
;
CrysAlis CCD (Oxford Diffraction, 2005)
;
_computing_data_reduction
;
CrysAlis RED
;
_computing_molecular_graphics 'ORTEP-3 (Farrugia, 1997) and MERCURY (Bruno et al., 2002)'
_computing_publication_material 'CRYSTALS (Betteridge et al., 2003)'
_computing_structure_refinement 'CRYSTALS (Betteridge et al., 2003)'
_computing_structure_solution 'SHELXS97 (Sheldrick, 1997)'
_diffrn_ambient_temperature 293
_diffrn_measured_fraction_theta_full 0.990
_diffrn_measured_fraction_theta_max 0.908
_diffrn_measurement_device_type Sapphire3
_diffrn_measurement_method \w
_diffrn_radiation_monochromator graphite
_diffrn_radiation_type 'Mo K\a'
_diffrn_radiation_wavelength 0.71073
_diffrn_reflns_av_R_equivalents 0.0322
_diffrn_reflns_limit_h_max 7
_diffrn_reflns_limit_h_min -6
_diffrn_reflns_limit_k_max 22
_diffrn_reflns_limit_k_min -22
_diffrn_reflns_limit_l_max 12
_diffrn_reflns_limit_l_min -16
_diffrn_reflns_number 8510
_diffrn_reflns_theta_full 25.569
_diffrn_reflns_theta_max 29.732
_diffrn_reflns_theta_min 4.549
_diffrn_standards_decay_% 0
_diffrn_standards_number 0
_exptl_absorpt_coefficient_mu 0.275
_exptl_absorpt_correction_T_max 0.989
_exptl_absorpt_correction_T_min 0.8912
_exptl_absorpt_correction_type multi-scan
_exptl_absorpt_process_details '(SADABS; Sheldrick, 2003)'
_exptl_crystal_colour 'light brown'
_exptl_crystal_density_diffrn 1.359
_exptl_crystal_description plate
_exptl_crystal_F_000 440
_exptl_crystal_size_max .32
_exptl_crystal_size_mid 0.16
_exptl_crystal_size_min 0.09
_refine_diff_density_max 0.58
_refine_diff_density_min -0.80
_refine_ls_extinction_method None
_refine_ls_goodness_of_fit_ref 1.0022
_refine_ls_hydrogen_treatment refxyz
_refine_ls_matrix_type full
_refine_ls_number_parameters 136
_refine_ls_number_reflns 4739
_refine_ls_number_restraints 0
_refine_ls_R_factor_all 0.0759
_refine_ls_R_factor_gt 0.0451
_refine_ls_shift/su_max 0.000692
_refine_ls_structure_factor_coef F
_refine_ls_weighting_details
;
Weighting scheme: Prince modified Chebychev oplynomial  (Watkin, 1994,
Prince, 1982) [weight] =  1.0/[3.05T~0~(x)+3.88T~1~(x)+0.969T~3~(x)],
where x = F~calc~/F~max~
;
_refine_ls_weighting_scheme calc
_refine_ls_wR_factor_all 0.1478
_refine_ls_wR_factor_gt 0.1120
_refine_ls_wR_factor_ref 0.1120
_reflns_number_gt 2529
_reflns_number_total 4739
_reflns_threshold_expression I>3\s(I)
_cod_data_source_file fl6184.cif
_cod_data_source_block I
_cod_original_sg_symbol_H-M 'P 21/c'
_cod_original_formula_sum 'C12 H8 N2 S1'
_cod_database_code 2206948
_cod_database_fobs_code 2206948

loop_
_symmetry_equiv_pos_as_xyz
x,y,z
-x,-y,-z
-x,y+1/2,-z+1/2
x,-y+1/2,z+1/2

loop_
_atom_site_label
_atom_site_fract_x
_atom_site_fract_y
_atom_site_fract_z
_atom_site_U_iso_or_equiv
_atom_site_adp_type
_atom_site_occupancy
_atom_site_type_symbol
C1 0.8214(3) 0.77923(9) 0.72525(11) 0.0460 Uani 1.0000 C
N1 0.7427(2) 0.80309(8) 0.81895(10) 0.0475 Uani 1.0000 N
C2 0.7110(3) 0.81315(11) 0.61546(13) 0.0569 Uani 1.0000 C
H2 0.7724 0.7950 0.5521 0.0500 Uiso 1.0000 H
N2 0.5313(3) 0.86703(9) 0.59986(11) 0.0614 Uani 1.0000 N
C3 0.4454(3) 0.89129(9) 0.69575(13) 0.0528 Uani 1.0000 C
C4 0.2444(3) 0.94720(11) 0.68515(16) 0.0670 Uani 1.0000 C
H4 0.1707 0.9674 0.6136 0.0500 Uiso 1.0000 H
C5 0.1597(3) 0.97125(11) 0.7795(2) 0.0721 Uani 1.0000 C
H5 0.0274 1.0088 0.7722 0.0500 Uiso 1.0000 H
C6 0.2661(4) 0.94083(12) 0.88845(17) 0.0726 Uani 1.0000 C
H6 0.2045 0.9583 0.9516 0.0500 Uiso 1.0000 H
C7 0.4608(3) 0.88612(11) 0.90199(14) 0.0618 Uani 1.0000 C
H7 0.5318 0.8668 0.9748 0.0500 Uiso 1.0000 H
C8 0.5529(3) 0.85915(9) 0.80479(12) 0.0485 Uani 1.0000 C
S1 1.14778(8) 0.68121(3) 0.87275(3) 0.0565 Uani 1.0000 S
C9 1.0221(3) 0.71880(10) 0.73836(11) 0.0461 Uani 1.0000 C
C10 1.1429(3) 0.68560(10) 0.65719(13) 0.0545 Uani 1.0000 C
H10 1.1027 0.6991 0.5797 0.0500 Uiso 1.0000 H
C11 1.3345(3) 0.63111(11) 0.70525(14) 0.0594 Uani 1.0000 C
H11 1.4341 0.6028 0.6628 0.0500 Uiso 1.0000 H
C12 1.3589(3) 0.62286(10) 0.82045(14) 0.0570 Uani 1.0000 C
H12 1.4772 0.5887 0.8659 0.0500 Uiso 1.0000 H

loop_
_atom_site_aniso_label
_atom_site_aniso_U_11
_atom_site_aniso_U_22
_atom_site_aniso_U_33
_atom_site_aniso_U_12
_atom_site_aniso_U_13
_atom_site_aniso_U_23
C1 0.0507(9) 0.0459(9) 0.0402(7) -0.0120(7) 0.0063(6) -0.0015(6)
N1 0.0534(7) 0.0489(8) 0.0398(6) -0.0034(6) 0.0086(5) -0.0017(5)
C2 0.0666(11) 0.0640(11) 0.0392(8) -0.0067(9) 0.0085(7) 0.0011(7)
N2 0.0675(9) 0.0651(10) 0.0463(7) -0.0033(7) -0.0010(6) 0.0067(6)
C3 0.0554(9) 0.0441(9) 0.0553(9) -0.0099(7) 0.0026(7) 0.0007(7)
C4 0.0606(10) 0.0580(11) 0.0746(12) -0.0033(9) -0.0046(9) 0.0085(9)
C5 0.0577(11) 0.0539(11) 0.1013(16) 0.0075(8) 0.0080(10) -0.0017(10)
C6 0.0784(13) 0.0656(12) 0.0770(12) 0.0032(10) 0.0237(11) -0.0100(10)
C7 0.0721(11) 0.0593(11) 0.0548(9) 0.0083(9) 0.0147(8) -0.0020(8)
C8 0.0522(9) 0.0436(8) 0.0486(8) -0.0062(7) 0.0077(7) -0.0016(6)
S1 0.0677(3) 0.0635(3) 0.03713(19) 0.0085(2) 0.00795(17) -0.00498(17)
C9 0.0535(9) 0.0473(9) 0.0375(7) -0.0081(7) 0.0095(6) -0.0017(6)
C10 0.0667(10) 0.0565(10) 0.0443(8) -0.0035(8) 0.0208(7) 0.0018(7)
C11 0.0660(10) 0.0625(11) 0.0560(10) -0.0015(8) 0.0271(8) -0.0071(8)
C12 0.0588(9) 0.0570(10) 0.0536(9) 0.0014(8) 0.0076(7) -0.0073(7)

loop_
_atom_type_symbol
_atom_type_scat_dispersion_real
_atom_type_scat_dispersion_imag
_atom_type_scat_source
C 0.0033 0.0016 'International Tables Vol C 4.2.6.8 and 6.1.1.4'
H 0.0000 0.0000 'International Tables Vol C 4.2.6.8 and 6.1.1.4'
N 0.0061 0.0033 'International Tables Vol C 4.2.6.8 and 6.1.1.4'
S 0.1246 0.1234 'International Tables Vol C 4.2.6.8 and 6.1.1.4'

loop_
_geom_angle_atom_site_label_1
_geom_angle_atom_site_label_2
_geom_angle_atom_site_label_3
_geom_angle
_geom_angle_publ_flag
N1 C1 C2 120.36(14) yes
N1 C1 C9 118.09(13) yes
C2 C1 C9 121.55(12) yes
C1 N1 C8 117.23(13) yes
C1 C2 H2 117.630 no
C1 C2 N2 123.57(14) yes
H2 C2 N2 118.795 no
C2 N2 C3 116.69(14) yes
N2 C3 C4 120.04(15) yes
N2 C3 C8 120.63(15) yes
C4 C3 C8 119.30(15) yes
C3 C4 H4 119.650 no
C3 C4 C5 120.13(17) yes
H4 C4 C5 120.216 no
C4 C5 H5 119.852 no
C4 C5 C6 121.30(17) yes
H5 C5 C6 118.845 no
C5 C6 H6 119.560 no
C5 C6 C7 120.21(16) yes
H6 C6 C7 120.233 no
C6 C7 H7 119.673 no
C6 C7 C8 119.95(16) yes
H7 C7 C8 120.381 no
C7 C8 C3 119.08(15) yes
C7 C8 N1 119.43(14) yes
C3 C8 N1 121.50(13) yes
C9 S1 C12 91.56(8) yes
C1 C9 S1 119.14(9) yes
C1 C9 C10 129.99(13) yes
S1 C9 C10 110.84(12) yes
C9 C10 H10 123.513 no
C9 C10 C11 112.52(14) yes
H10 C10 C11 123.955 no
C10 C11 H11 123.901 no
C10 C11 C12 112.66(14) yes
H11 C11 C12 123.430 no
S1 C12 C11 112.42(13) yes
S1 C12 H12 123.807 no
C11 C12 H12 123.772 no

loop_
_geom_bond_atom_site_label_1
_geom_bond_atom_site_label_2
_geom_bond_distance
_geom_bond_publ_flag
C1 N1 1.3361(17) yes
C1 C2 1.436(2) yes
C1 C9 1.457(2) yes
N1 C8 1.3658(19) yes
C2 H2 0.936 no
C2 N2 1.301(2) yes
N2 C3 1.381(2) yes
C3 C4 1.413(2) yes
C3 C8 1.414(2) yes
C4 H4 0.927 no
C4 C5 1.361(3) yes
C5 H5 0.938 no
C5 C6 1.401(3) yes
C6 H6 0.931 no
C6 C7 1.372(3) yes
C7 H7 0.931 no
C7 C8 1.426(2) yes
S1 C9 1.7226(15) yes
S1 C12 1.7091(16) yes
C9 C10 1.3893(19) yes
C10 H10 0.933 no
C10 C11 1.403(2) yes
C11 H11 0.937 no
C11 C12 1.361(2) yes
C12 H12 0.937 no

loop_
_cod_related_entry_id
_cod_related_entry_database
_cod_related_entry_code
1 ChemSpider 219981
